data_7217900
loop_
_publ_author_name
'Fan, Shengqiang'
'Zong, Xu'
'Shaw, Paul E.'
'Wang, Xin'
'Geng, Yan'
'Smith, Arthur R. G.'
'Burn, Paul L.'
'Wang, Lianzhou'
'Lo, Shih-Chun'

_publ_section_title
;
 Energetic requirements of iridium(iii) complex based photosensitisers in
 photocatalytic hydrogen generation.
;
_journal_issue 39
_journal_name_full 'Physical chemistry chemical physics : PCCP'
_journal_page_first 21577
_journal_page_last 21585
_journal_paper_doi 10.1039/c4cp02997f
_journal_volume 16
_journal_year 2014
_chemical_compound_source 'synthesis as described'
_chemical_formula_moiety 'C44 H36 F6 Ir1 N4 P1'
_chemical_formula_sum 'C44 H36 F6 Ir N4 P'
_chemical_formula_weight 957.94
_chemical_name_systematic
;
 ?
;
_space_group_IT_number 14
_symmetry_cell_setting monoclinic
_symmetry_Int_Tables_number 14
_symmetry_space_group_name_Hall '-P 2ybc'
_symmetry_space_group_name_H-M 'P 1 21/c 1'
_atom_sites_solution_hydrogens geom
_atom_sites_solution_primary direct
_atom_sites_solution_secondary difmap
_audit_conform_dict_location ftp://ftp.iucr.org/pub/cif_core.dic
_audit_conform_dict_name cif_core.dic
_audit_conform_dict_version 2.3
_audit_creation_date 2011-09-15T15:44:17-00:00
_audit_creation_method 'WinGX routine CIF_UPDATE'
_cell_angle_alpha 90
_cell_angle_beta 92.289(7)
_cell_angle_gamma 90
_cell_formula_units_Z 4
_cell_length_a 14.1492(11)
_cell_length_b 14.633(3)
_cell_length_c 18.3617(15)
_cell_measurement_reflns_used 1949
_cell_measurement_temperature 293(2)
_cell_measurement_theta_max 28.9734
_cell_measurement_theta_min 2.8686
_cell_measurement_wavelength 0.71073
_cell_volume 3798.7(9)
_computing_cell_refinement
;
        CrysAlisPro, Agilent Technologies,
        Version 1.171.35.15 (release 03-08-2011 CrysAlis171 .NET)
        (compiled Aug  3 2011,13:03:54)
;
_computing_data_collection
;
        CrysAlisPro, Agilent Technologies,
        Version 1.171.35.15 (release 03-08-2011 CrysAlis171 .NET)
        (compiled Aug  3 2011,13:03:54)
;
_computing_data_reduction
;
        CrysAlisPro, Agilent Technologies,
        Version 1.171.35.15 (release 03-08-2011 CrysAlis171 .NET)
        (compiled Aug  3 2011,13:03:54)
;
_computing_molecular_graphics 'Ortep-3 for Windows (Farrugia, 1997)'
_computing_publication_material 'WinGX publication routines (Farrugia, 1999)'
_computing_structure_refinement 'SHELXL-97 (Sheldrick, 1997)'
_computing_structure_solution 'SHELXS-86 (Sheldrick, 1986)'
_diffrn_ambient_temperature 293(2)
_diffrn_detector_area_resol_mean 16.0696
_diffrn_measured_fraction_theta_full 0.998
_diffrn_measured_fraction_theta_max 0.998
_diffrn_measurement_device_type 'Xcalibur, Sapphire3, Gemini ultra'
_diffrn_measurement_method '\w scans'
_diffrn_orient_matrix_UB_11 0.0355202
_diffrn_orient_matrix_UB_12 0.0195007
_diffrn_orient_matrix_UB_13 -0.0213601
_diffrn_orient_matrix_UB_21 0.0220537
_diffrn_orient_matrix_UB_22 -0.0433436
_diffrn_orient_matrix_UB_23 -0.0025596
_diffrn_orient_matrix_UB_31 -0.0277722
_diffrn_orient_matrix_UB_32 -0.0095228
_diffrn_orient_matrix_UB_33 -0.0320986
_diffrn_radiation_monochromator graphite
_diffrn_radiation_probe x-ray
_diffrn_radiation_type MoK\a
_diffrn_radiation_wavelength 0.71073
_diffrn_reflns_av_R_equivalents 0
_diffrn_reflns_av_unetI/netI 0.1402
_diffrn_reflns_limit_h_max 16
_diffrn_reflns_limit_h_min -16
_diffrn_reflns_limit_k_max 14
_diffrn_reflns_limit_k_min -17
_diffrn_reflns_limit_l_max 21
_diffrn_reflns_limit_l_min -21
_diffrn_reflns_number 10652
_diffrn_reflns_theta_full 25
_diffrn_reflns_theta_max 25
_diffrn_reflns_theta_min 2.88
_exptl_absorpt_coefficient_mu 3.625
_exptl_absorpt_correction_T_max 1
_exptl_absorpt_correction_T_min 0.74234
_exptl_absorpt_correction_type multi-scan
_exptl_absorpt_process_details
;
        CrysAlisPro, Agilent Technologies,
        Version 1.171.35.15 (release 03-08-2011 CrysAlis171 .NET)
        (compiled Aug  3 2011,13:03:54)
        Empirical absorption correction using spherical harmonics,
 implemented in SCALE3 ABSPACK scaling algorithm.
;
_exptl_crystal_colour red
_exptl_crystal_density_diffrn 1.675
_exptl_crystal_density_method 'not measured'
_exptl_crystal_description prism
_exptl_crystal_F_000 1896
_exptl_crystal_size_max 0.3644
_exptl_crystal_size_mid 0.2089
_exptl_crystal_size_min 0.1323
_refine_diff_density_max 1.404
_refine_diff_density_min -0.997
_refine_diff_density_rms 0.159
_refine_ls_extinction_method none
_refine_ls_goodness_of_fit_ref 0.884
_refine_ls_hydrogen_treatment constr
_refine_ls_matrix_type full
_refine_ls_number_parameters 503
_refine_ls_number_reflns 10652
_refine_ls_number_restraints 6
_refine_ls_restrained_S_all 0.884
_refine_ls_R_factor_all 0.1136
_refine_ls_R_factor_gt 0.056
_refine_ls_shift/su_max 0
_refine_ls_shift/su_mean 0
_refine_ls_structure_factor_coef Fsqd
_refine_ls_weighting_details 'calc w=1/[\s^2^(Fo^2^)+(0.0516P)^2^+0.0000P] where P=(Fo^2^+2Fc^2^)/3'
_refine_ls_weighting_scheme calc
_refine_ls_wR_factor_gt 0.109
_refine_ls_wR_factor_ref 0.1209
_reflns_number_gt 5935
_reflns_number_total 10652
_reflns_threshold_expression >2sigma(I)
_cod_data_source_file c4cp02997f2.cif
_cod_data_source_block 680a_twin1_hklf4
_cod_depositor_comments 'Adding full bibliography for 7217900.cif.'
_cod_original_cell_volume 3798.7(10)
_cod_database_code 7217900

loop_
_symmetry_equiv_pos_as_xyz
'x, y, z'
'-x, y+1/2, -z+1/2'
'-x, -y, -z'
'x, -y-1/2, z-1/2'

loop_
_atom_site_label
_atom_site_type_symbol
_atom_site_fract_x
_atom_site_fract_y
_atom_site_fract_z
_atom_site_U_iso_or_equiv
_atom_site_adp_type
_atom_site_occupancy
_atom_site_symmetry_multiplicity
_atom_site_calc_flag
_atom_site_refinement_flags
_atom_site_disorder_assembly
_atom_site_disorder_group
C1 C 0.2979(6) 0.3302(6) 0.1680(4) 0.041(2) Uani 1 1 d . . .
H1 H 0.2365 0.3507 0.1741 0.05 Uiso 1 1 calc R . .
C1A C 0.1016(5) 0.3061(6) 0.0621(4) 0.0301(19) Uani 1 1 d . . .
C1B C 0.1386(5) 0.2062(7) -0.0673(4) 0.038(2) Uani 1 1 d . . .
C2 C 0.3673(6) 0.3593(6) 0.2163(4) 0.044(2) Uani 1 1 d . . .
H2 H 0.353 0.3982 0.2543 0.053 Uiso 1 1 calc R . .
C2A C 0.0211(6) 0.2731(6) 0.0946(4) 0.044(2) Uani 1 1 d . . .
H2A H 0.0142 0.2103 0.1005 0.053 Uiso 1 1 calc R . .
C2B C 0.1158(5) 0.2653(7) -0.1260(4) 0.051(2) Uani 1 1 d . . .
H2B H 0.1272 0.3278 -0.1225 0.061 Uiso 1 1 calc R . .
C3 C 0.4583(5) 0.3305(6) 0.2079(4) 0.041(2) Uani 1 1 d . . .
C3A C -0.0485(6) 0.3301(8) 0.1182(4) 0.052(3) Uani 1 1 d . . .
H3A H -0.1034 0.3052 0.1362 0.063 Uiso 1 1 calc R . .
C3B C 0.0753(6) 0.2268(9) -0.1896(5) 0.070(3) Uani 1 1 d . . .
H3B H 0.0607 0.2647 -0.2292 0.084 Uiso 1 1 calc R . .
C4 C 0.4746(5) 0.2712(6) 0.1518(4) 0.047(2) Uani 1 1 d . . .
H4 H 0.5351 0.2482 0.1463 0.056 Uiso 1 1 calc R . .
C4A C -0.0382(7) 0.4224(9) 0.1157(4) 0.059(3) Uani 1 1 d . . .
H4A H -0.0842 0.4603 0.1343 0.07 Uiso 1 1 calc R . .
C4B C 0.0559(6) 0.1338(8) -0.1959(4) 0.061(3) Uani 1 1 d . . .
H4B H 0.0306 0.1104 -0.2395 0.073 Uiso 1 1 calc R . .
C5 C 0.4017(5) 0.2450(5) 0.1031(4) 0.0338(18) Uani 1 1 d . . .
C5A C 0.0384(6) 0.4586(7) 0.0863(4) 0.055(3) Uani 1 1 d . . .
H5A H 0.0448 0.5217 0.0835 0.066 Uiso 1 1 calc R . .
C5B C 0.0740(5) 0.0770(7) -0.1381(4) 0.048(2) Uani 1 1 d . . .
H5B H 0.0602 0.015 -0.142 0.057 Uiso 1 1 calc R . .
C6 C 0.4173(5) 0.1892(5) 0.0401(4) 0.0290(19) Uani 1 1 d . . .
C6A C 0.1101(5) 0.4011(7) 0.0592(4) 0.042(2) Uani 1 1 d . . .
C6B C 0.1135(5) 0.1125(6) -0.0731(4) 0.036(2) Uani 1 1 d . . .
C7 C 0.5044(5) 0.1529(6) 0.0224(4) 0.034(2) Uani 1 1 d . . .
H7 H 0.5567 0.1647 0.0533 0.041 Uiso 1 1 calc R . .
C7A C 0.1916(6) 0.4368(6) 0.0258(5) 0.045(2) Uani 1 1 d . . .
C7B C 0.1333(5) 0.0573(6) -0.0070(4) 0.040(2) Uani 1 1 d . . .
C8 C 0.5167(5) 0.1008(6) -0.0382(4) 0.036(2) Uani 1 1 d . . .
C8A C 0.2233(6) 0.5279(6) 0.0264(5) 0.050(2) Uani 1 1 d . . .
H8A H 0.1877 0.5716 0.0499 0.061 Uiso 1 1 calc R . .
C8B C 0.1211(5) -0.0359(6) -0.0027(4) 0.037(2) Uani 1 1 d . . .
H8B H 0.099 -0.0664 -0.0445 0.044 Uiso 1 1 calc R . .
C9 C 0.4345(5) 0.0773(6) -0.0788(4) 0.033(2) Uani 1 1 d . . .
H9 H 0.4377 0.0386 -0.1188 0.039 Uiso 1 1 calc R . .
C9A C 0.3031(6) 0.5551(6) -0.0056(5) 0.052(2) Uani 1 1 d . . .
C9B C 0.1391(5) -0.0860(6) 0.0577(4) 0.038(2) Uani 1 1 d . . .
C10 C 0.3502(6) 0.1118(6) -0.0593(4) 0.037(2) Uani 1 1 d . . .
H10 H 0.2961 0.0939 -0.086 0.044 Uiso 1 1 calc R . .
C10A C 0.3523(7) 0.4899(6) -0.0448(4) 0.048(2) Uani 1 1 d . . .
C10B C 0.1707(5) -0.0336(6) 0.1207(4) 0.036(2) Uani 1 1 d . . .
C11 C 0.5398(6) 0.3595(7) 0.2589(4) 0.066(3) Uani 1 1 d . . .
H11A H 0.5548 0.3109 0.2925 0.099 Uiso 1 1 d R . .
H11B H 0.5221 0.4129 0.2854 0.099 Uiso 1 1 d R . .
H11C H 0.594 0.3729 0.231 0.099 Uiso 1 1 d R . .
C11A C 0.3186(5) 0.3994(6) -0.0475(4) 0.034(2) Uani 1 1 d . . .
C11B C 0.1804(5) 0.0610(6) 0.1159(4) 0.0314(19) Uani 1 1 d . . .
C12 C 0.6117(5) 0.0710(6) -0.0598(4) 0.049(2) Uani 1 1 d . . .
H12A H 0.6068 0.0128 -0.0838 0.074 Uiso 1 1 d R . .
H12B H 0.653 0.0658 -0.0173 0.074 Uiso 1 1 d R . .
H12C H 0.6368 0.1152 -0.0925 0.074 Uiso 1 1 d R . .
C12A C 0.3620(6) 0.3379(7) -0.0971(4) 0.046(2) Uani 1 1 d . . .
H12D H 0.3374 0.2794 -0.1036 0.055 Uiso 1 1 calc R . .
C12B C 0.2051(6) 0.1125(7) 0.1786(4) 0.048(2) Uani 1 1 d . . .
H12E H 0.2078 0.1759 0.1762 0.058 Uiso 1 1 calc R . .
C13A C 0.4364(6) 0.3628(7) -0.1339(5) 0.058(3) Uani 1 1 d . . .
H13A H 0.4632 0.3211 -0.1653 0.069 Uiso 1 1 calc R . .
C13B C 0.2251(6) 0.0682(7) 0.2438(4) 0.052(3) Uani 1 1 d . . .
H13B H 0.2428 0.1017 0.2852 0.063 Uiso 1 1 calc R . .
C14A C 0.4759(7) 0.4507(8) -0.1267(6) 0.073(3) Uani 1 1 d . . .
H14A H 0.5303 0.4657 -0.1509 0.087 Uiso 1 1 calc R . .
C14B C 0.2189(6) -0.0274(8) 0.2477(5) 0.054(3) Uani 1 1 d . . .
H14B H 0.2341 -0.0568 0.2915 0.065 Uiso 1 1 calc R . .
C15A C 0.4339(7) 0.5140(7) -0.0838(5) 0.064(3) Uani 1 1 d . . .
H15A H 0.4585 0.5728 -0.0801 0.077 Uiso 1 1 calc R . .
C15B C 0.1918(5) -0.0760(6) 0.1899(5) 0.044(2) Uani 1 1 d . . .
H15B H 0.1862 -0.1391 0.1942 0.052 Uiso 1 1 calc R . .
C16A C 0.3352(8) 0.6530(7) 0.0019(6) 0.094(4) Uani 1 1 d . . .
H16A H 0.2881 0.6878 0.0259 0.141 Uiso 1 1 d R . .
H16B H 0.3443 0.6783 -0.0455 0.141 Uiso 1 1 d R . .
H16C H 0.3937 0.6554 0.0302 0.141 Uiso 1 1 d R . .
C16B C 0.1315(6) -0.1851(6) 0.0603(5) 0.065(3) Uani 1 1 d . . .
H16D H 0.1857 -0.2098 0.0865 0.097 Uiso 1 1 d R . .
H16E H 0.1286 -0.209 0.0116 0.097 Uiso 1 1 d R . .
H16F H 0.0752 -0.2019 0.0845 0.097 Uiso 1 1 d R . .
N1 N 0.3133(4) 0.2735(4) 0.1122(3) 0.0320(15) Uani 1 1 d . . .
N1A N 0.2432(5) 0.3726(5) -0.0073(3) 0.0401(18) Uani 1 1 d . . .
N1B N 0.1680(4) 0.1080(4) 0.0503(3) 0.0305(16) Uani 1 1 d . . .
N2 N 0.3401(4) 0.1694(4) -0.0045(3) 0.0325(16) Uani 1 1 d . . .
Ir1 Ir 0.211564(19) 0.23921(2) 0.024230(15) 0.03140(11) Uani 1 1 d . . .
P1 P 0.7324(2) 0.1294(2) 0.21448(19) 0.0784(9) Uani 1 1 d . . .
F1 F 0.8367(5) 0.1396(6) 0.2003(6) 0.186(4) Uani 1 1 d . A .
F2 F 0.6239(5) 0.1135(7) 0.2208(6) 0.177(4) Uani 1 1 d . A .
F3 F 0.7104(7) 0.2335(8) 0.1851(6) 0.087(4) Uiso 0.536(13) 1 d PD A 1
F4 F 0.7610(10) 0.0465(10) 0.2576(9) 0.123(6) Uiso 0.536(13) 1 d PD A 1
F5 F 0.7221(11) 0.0830(12) 0.1370(8) 0.151(7) Uiso 0.536(13) 1 d PD A 1
F6 F 0.7739(17) 0.1675(14) 0.2849(9) 0.186(9) Uiso 0.536(13) 1 d PD A 1
F3' F 0.7013(12) 0.1828(13) 0.1480(8) 0.134(7) Uiso 0.464(13) 1 d PD A 2
F4' F 0.7185(19) 0.0854(16) 0.2989(9) 0.206(11) Uiso 0.464(13) 1 d PD A 2
F5' F 0.7339(10) 0.0287(10) 0.1825(8) 0.104(6) Uiso 0.464(13) 1 d PD A 2
F6' F 0.7053(19) 0.2045(14) 0.2684(10) 0.195(11) Uiso 0.464(13) 1 d PD A 2

loop_
_atom_site_aniso_label
_atom_site_aniso_U_11
_atom_site_aniso_U_22
_atom_site_aniso_U_33
_atom_site_aniso_U_23
_atom_site_aniso_U_13
_atom_site_aniso_U_12
C1 0.045(5) 0.039(6) 0.041(5) -0.002(4) 0.008(4) 0.002(4)
C1A 0.026(4) 0.035(5) 0.029(4) -0.001(4) -0.002(3) -0.004(4)
C1B 0.022(4) 0.067(7) 0.026(4) 0.005(4) -0.002(3) -0.008(4)
C2 0.047(5) 0.048(6) 0.038(5) -0.012(4) 0.004(4) -0.004(5)
C2A 0.048(5) 0.045(6) 0.040(4) -0.006(4) 0.013(4) -0.003(5)
C2B 0.048(5) 0.062(7) 0.044(5) 0.008(5) 0.007(4) -0.025(5)
C3 0.037(5) 0.048(6) 0.037(5) 0.002(4) 0.001(4) -0.005(4)
C3A 0.026(5) 0.087(9) 0.045(5) 0.002(6) 0.011(4) -0.001(6)
C3B 0.059(6) 0.105(10) 0.044(5) 0.026(6) -0.012(4) -0.012(7)
C4 0.038(4) 0.062(7) 0.040(5) -0.004(5) 0.006(4) -0.011(5)
C4A 0.049(6) 0.095(10) 0.033(5) 0.003(6) 0.009(4) 0.028(7)
C4B 0.052(6) 0.110(10) 0.020(5) -0.008(6) -0.008(4) -0.012(6)
C5 0.037(4) 0.028(5) 0.037(4) 0.012(4) -0.002(3) -0.006(4)
C5A 0.065(7) 0.065(8) 0.036(5) 0.006(5) 0.004(5) 0.007(6)
C5B 0.038(5) 0.073(7) 0.033(5) -0.014(5) 0.000(4) -0.006(5)
C6 0.029(4) 0.030(5) 0.028(4) 0.003(4) -0.004(3) -0.001(4)
C6A 0.018(4) 0.073(8) 0.037(5) 0.000(5) 0.009(4) 0.013(5)
C6B 0.025(4) 0.046(6) 0.036(5) 0.004(4) -0.003(3) 0.001(4)
C7 0.033(5) 0.036(5) 0.033(5) 0.002(4) -0.001(4) -0.002(4)
C7A 0.053(6) 0.034(6) 0.047(5) 0.010(5) 0.005(5) -0.002(5)
C7B 0.031(5) 0.051(7) 0.036(5) -0.007(4) -0.003(4) -0.012(5)
C8 0.038(5) 0.041(6) 0.029(4) 0.011(4) 0.005(4) 0.001(4)
C8A 0.057(6) 0.036(6) 0.060(6) 0.007(5) 0.019(5) 0.012(6)
C8B 0.036(5) 0.042(6) 0.031(5) -0.018(4) -0.005(4) 0.001(4)
C9 0.033(4) 0.037(6) 0.028(4) -0.003(4) 0.013(4) 0.000(4)
C9A 0.045(6) 0.029(6) 0.082(7) 0.016(5) 0.006(5) -0.005(5)
C9B 0.029(4) 0.035(6) 0.050(5) -0.004(4) 0.007(4) -0.006(4)
C10 0.042(5) 0.042(6) 0.027(5) 0.002(4) 0.000(4) -0.002(4)
C10A 0.068(6) 0.027(6) 0.049(6) 0.018(5) 0.004(5) -0.008(5)
C10B 0.035(5) 0.040(6) 0.033(5) 0.009(4) 0.003(4) 0.007(4)
C11 0.056(6) 0.097(9) 0.044(5) -0.027(5) -0.014(4) -0.013(6)
C11A 0.031(5) 0.039(6) 0.031(5) 0.011(4) 0.007(4) 0.003(4)
C11B 0.028(4) 0.044(6) 0.022(4) -0.004(4) 0.004(3) -0.003(4)
C12 0.054(6) 0.061(7) 0.033(5) 0.002(4) 0.008(4) -0.004(5)
C12A 0.044(5) 0.055(7) 0.039(5) 0.017(5) 0.012(4) 0.001(5)
C12B 0.067(6) 0.050(6) 0.029(5) -0.005(4) 0.012(4) -0.015(5)
C13A 0.061(6) 0.059(8) 0.054(6) 0.014(5) 0.004(5) -0.001(6)
C13B 0.052(6) 0.066(8) 0.038(5) 0.006(5) -0.003(4) -0.010(5)
C14A 0.065(7) 0.065(9) 0.090(8) 0.017(7) 0.018(6) -0.001(7)
C14B 0.042(5) 0.072(8) 0.049(6) 0.017(6) 0.000(5) 0.003(5)
C15A 0.082(8) 0.032(6) 0.079(7) 0.023(5) 0.013(6) -0.028(6)
C15B 0.036(5) 0.037(6) 0.059(6) 0.002(5) 0.019(4) 0.002(4)
C16A 0.117(10) 0.025(6) 0.143(10) 0.003(7) 0.041(8) -0.013(6)
C16B 0.064(6) 0.040(7) 0.089(7) -0.008(5) -0.017(5) 0.007(6)
N1 0.032(3) 0.033(4) 0.032(3) -0.006(3) -0.001(3) -0.009(3)
N1A 0.050(4) 0.023(4) 0.047(4) 0.007(3) 0.004(3) -0.010(4)
N1B 0.031(4) 0.028(4) 0.032(4) -0.006(3) -0.006(3) -0.009(3)
N2 0.038(4) 0.027(4) 0.033(4) -0.001(3) 0.004(3) -0.001(3)
Ir1 0.02691(15) 0.0373(2) 0.02998(16) 0.00054(19) 0.00037(10) -0.0030(2)
P1 0.084(2) 0.050(2) 0.100(2) -0.0019(18) -0.0174(18) -0.0034(17)
F1 0.056(5) 0.129(8) 0.373(14) 0.062(8) -0.008(6) -0.015(5)
F2 0.083(5) 0.165(10) 0.284(11) 0.067(8) 0.028(6) -0.019(6)

loop_
_atom_type_symbol
_atom_type_description
_atom_type_scat_dispersion_real
_atom_type_scat_dispersion_imag
_atom_type_scat_source
C C 0.0033 0.0016 'International Tables Vol C Tables 4.2.6.8 and 6.1.1.4'
H H 0 0 'International Tables Vol C Tables 4.2.6.8 and 6.1.1.4'
N N 0.0061 0.0033 'International Tables Vol C Tables 4.2.6.8 and 6.1.1.4'
F F 0.0171 0.0103 'International Tables Vol C Tables 4.2.6.8 and 6.1.1.4'
P P 0.1023 0.0942 'International Tables Vol C Tables 4.2.6.8 and 6.1.1.4'
Ir Ir -1.4442 7.9887 'International Tables Vol C Tables 4.2.6.8 and 6.1.1.4'

loop_
_exptl_crystal_face_index_h
_exptl_crystal_face_index_k
_exptl_crystal_face_index_l
_exptl_crystal_face_perp_dist
1 1 -1 0.0903
1 -1 -1 0.0496
-1 1 1 0.0827
1 0 2 0.1388
0 0 -1 0.1163
-1 -1 1 0.0802

loop_
_geom_angle_atom_site_label_1
_geom_angle_atom_site_label_2
_geom_angle_atom_site_label_3
_geom_angle
N1 C1 C2 123.7(8)
C2A C1A C6A 115.7(8)
C2A C1A Ir1 130.1(7)
C6A C1A Ir1 114.0(6)
C2B C1B C6B 119.2(7)
C2B C1B Ir1 126.1(7)
C6B C1B Ir1 114.6(5)
C1 C2 C3 119.1(8)
C3A C2A C1A 122.2(9)
C3B C2B C1B 117.7(9)
C2 C3 C4 117.7(7)
C2 C3 C11 122.7(8)
C4 C3 C11 119.6(7)
C4A C3A C2A 120.9(9)
C4B C3B C2B 122.4(9)
C3 C4 C5 120.9(8)
C5A C4A C3A 119.7(10)
C5B C4B C3B 120.1(8)
N1 C5 C4 120.5(7)
N1 C5 C6 116.9(6)
C4 C5 C6 122.6(7)
C4A C5A C6A 120.5(10)
C4B C5B C6B 119.6(9)
N2 C6 C7 118.1(7)
N2 C6 C5 117.1(6)
C7 C6 C5 124.7(6)
C1A C6A C5A 120.8(8)
C1A C6A C7A 116.9(8)
C5A C6A C7A 122.2(9)
C5B C6B C1B 120.8(7)
C5B C6B C7B 123.7(8)
C1B C6B C7B 115.4(7)
C8 C7 C6 123.1(7)
N1A C7A C8A 119.0(8)
N1A C7A C6A 113.6(8)
C8A C7A C6A 127.3(9)
N1B C7B C8B 122.5(7)
N1B C7B C6B 112.8(8)
C8B C7B C6B 124.7(7)
C7 C8 C9 116.2(7)
C7 C8 C12 122.0(7)
C9 C8 C12 121.8(7)
C9A C8A C7A 123.2(9)
C9B C8B C7B 124.5(7)
C10 C9 C8 119.3(7)
C8A C9A C10A 117.6(9)
C8A C9A C16A 119.6(10)
C10A C9A C16A 122.7(9)
C8B C9B C10B 114.4(8)
C8B C9B C16B 123.9(8)
C10B C9B C16B 121.6(7)
N2 C10 C9 124.0(7)
C9A C10A C11A 119.0(8)
C9A C10A C15A 121.3(9)
C11A C10A C15A 119.6(9)
C11B C10B C15B 118.0(7)
C11B C10B C9B 120.3(7)
C15B C10B C9B 121.8(8)
N1A C11A C10A 121.1(8)
N1A C11A C12A 121.4(8)
C10A C11A C12A 117.3(8)
N1B C11B C10B 122.4(6)
N1B C11B C12B 117.6(8)
C10B C11B C12B 120.0(7)
C13A C12A C11A 121.4(9)
C13B C12B C11B 119.6(9)
C12A C13A C14A 121.5(10)
C12B C13B C14B 120.1(8)
C15A C14A C13A 119.6(10)
C15B C14B C13B 120.8(9)
C14A C15A C10A 120.1(9)
C14B C15B C10B 121.4(9)
C5 N1 C1 118.0(6)
C5 N1 Ir1 115.4(4)
C1 N1 Ir1 125.9(5)
C7A N1A C11A 119.2(7)
C7A N1A Ir1 113.5(5)
C11A N1A Ir1 126.4(6)
C7B N1B C11B 115.4(7)
C7B N1B Ir1 115.3(5)
C11B N1B Ir1 128.8(5)
C10 N2 C6 118.8(7)
C10 N2 Ir1 126.9(5)
C6 N2 Ir1 114.3(5)
C1A Ir1 C1B 91.6(3)
C1A Ir1 N1B 97.5(3)
C1B Ir1 N1B 79.7(3)
C1A Ir1 N1A 79.4(3)
C1B Ir1 N1A 95.9(3)
N1B Ir1 N1A 174.7(2)
C1A Ir1 N2 173.1(2)
C1B Ir1 N2 95.3(3)
N1B Ir1 N2 83.1(2)
N1A Ir1 N2 100.4(3)
C1A Ir1 N1 97.5(2)
C1B Ir1 N1 169.8(2)
N1B Ir1 N1 103.6(2)
N1A Ir1 N1 81.2(2)
N2 Ir1 N1 75.7(2)
F4 P1 F3' 156.6(10)
F4 P1 F6 76.0(9)
F3' P1 F6 126.7(12)
F4 P1 F1 85.8(7)
F3' P1 F1 93.7(8)
F6 P1 F1 76.2(9)
F4 P1 F6' 107.9(11)
F3' P1 F6' 94.5(11)
F6 P1 F6' 44.0(9)
F1 P1 F6' 108.0(11)
F4 P1 F2 94.9(7)
F3' P1 F2 83.2(7)
F6 P1 F2 110.0(10)
F1 P1 F2 173.7(7)
F6' P1 F2 77.7(10)
F4 P1 F5 98.1(9)
F3' P1 F5 58.5(9)
F6 P1 F5 162.3(11)
F1 P1 F5 86.7(7)
F6' P1 F5 150.6(12)
F2 P1 F5 87.0(7)
F4 P1 F5' 55.6(7)
F3' P1 F5' 101.0(8)
F6 P1 F5' 130.7(10)
F1 P1 F5' 90.0(7)
F6' P1 F5' 155.4(10)
F2 P1 F5' 85.2(7)
F5 P1 F5' 43.0(5)
F4 P1 F3 166.0(8)
F3' P1 F3 37.2(6)
F6 P1 F3 90.0(9)
F1 P1 F3 91.5(5)
F6' P1 F3 60.0(9)
F2 P1 F3 89.3(5)
F5 P1 F3 95.4(7)
F5' P1 F3 138.2(7)
F4 P1 F4' 41.2(8)
F3' P1 F4' 154.1(11)
F6 P1 F4' 53.9(9)
F1 P1 F4' 110.1(10)
F6' P1 F4' 69.0(9)
F2 P1 F4' 74.0(9)
F5 P1 F4' 130.6(11)
F5' P1 F4' 89.4(9)
F3 P1 F4' 128.6(10)

loop_
_geom_bond_atom_site_label_1
_geom_bond_atom_site_label_2
_geom_bond_distance
C1 N1 1.342(9)
C1 C2 1.365(10)
C1A C2A 1.394(10)
C1A C6A 1.396(12)
C1A Ir1 1.987(8)
C1B C2B 1.410(11)
C1B C6B 1.419(11)
C1B Ir1 1.997(7)
C2 C3 1.368(10)
C2A C3A 1.373(11)
C2B C3B 1.400(12)
C3 C4 1.373(10)
C3 C11 1.516(10)
C3A C4A 1.359(13)
C3B C4B 1.392(14)
C4 C5 1.392(9)
C4A C5A 1.340(12)
C4B C5B 1.364(12)
C5 N1 1.336(9)
C5 C6 1.440(10)
C5A C6A 1.422(11)
C5B C6B 1.398(10)
C6 N2 1.370(8)
C6 C7 1.393(9)
C6A C7A 1.427(11)
C6B C7B 1.475(11)
C7 C8 1.366(10)
C7A N1A 1.350(10)
C7A C8A 1.407(12)
C7B N1B 1.363(9)
C7B C8B 1.377(11)
C8 C9 1.400(10)
C8 C12 1.482(10)
C8A C9A 1.353(11)
C8B C9B 1.345(10)
C9 C10 1.357(10)
C9A C10A 1.399(12)
C9A C16A 1.508(12)
C9B C10B 1.444(11)
C9B C16B 1.455(12)
C10 N2 1.325(9)
C10A C11A 1.408(11)
C10A C15A 1.427(11)
C10B C11B 1.395(11)
C10B C15B 1.435(10)
C11A N1A 1.378(9)
C11A C12A 1.436(11)
C11B N1B 1.392(9)
C11B C12B 1.409(10)
C12A C13A 1.324(11)
C12B C13B 1.380(11)
C13A C14A 1.408(13)
C13B C14B 1.403(13)
C14A C15A 1.366(13)
C14B C15B 1.322(11)
N1 Ir1 2.179(5)
N1A Ir1 2.090(7)
N1B Ir1 2.078(6)
N2 Ir1 2.170(6)
P1 F4 1.494(12)
P1 F3' 1.500(12)
P1 F6 1.506(15)
P1 F1 1.516(7)
P1 F6' 1.539(16)
P1 F2 1.562(8)
P1 F5 1.578(12)
P1 F5' 1.586(13)
P1 F3 1.642(11)
P1 F4' 1.698(15)
